data_4336974
loop_
_publ_author_name
'Donghui Yang'
'Suzhi Li'
'Pengtao Ma'
'Jingping Wang'
'Jingyang Niu'

_publ_section_title
;
 Controlled Assembly of Inorganic-Organic Frameworks Based on [SeMo6O21]4-
 Polyanion
;
_journal_name_full 'Inorganic Chemistry'
_journal_page_first 14034
_journal_page_last 14039
_journal_paper_doi 10.1021/ic401804e
_journal_volume 52
_journal_year 2013
_chemical_formula_sum 'C24 H96 Mo12 N10 O64 Se2'
_chemical_formula_weight 2858.31
_chemical_name_systematic
;
 ?
;
_space_group_IT_number 14
_symmetry_cell_setting monoclinic
_symmetry_space_group_name_Hall '-P 2ybc'
_symmetry_space_group_name_H-M 'P 1 21/c 1'
_atom_sites_solution_hydrogens geom
_atom_sites_solution_primary direct
_atom_sites_solution_secondary difmap
_audit_creation_method SHELXL-97
_cell_angle_alpha 90.00
_cell_angle_beta 114.664(5)
_cell_angle_gamma 90.00
_cell_formula_units_Z 4
_cell_length_a 24.247(6)
_cell_length_b 16.319(4)
_cell_length_c 22.904(6)
_cell_measurement_reflns_used 1426
_cell_measurement_temperature 296(2)
_cell_measurement_theta_max 18.41
_cell_measurement_theta_min 2.18
_cell_volume 8236(4)
_computing_cell_refinement 'Bruker SMART'
_computing_data_collection 'Bruker SMART'
_computing_data_reduction 'Bruker SAINT'
_computing_molecular_graphics 'Bruker SHELXTL'
_computing_publication_material 'Bruker SHELXTL'
_computing_structure_refinement 'SHELXL-97 (Sheldrick, 1997)'
_computing_structure_solution 'SHELXS-97 (Sheldrick, 1990)'
_diffrn_ambient_temperature 296(2)
_diffrn_measured_fraction_theta_full 1.000
_diffrn_measured_fraction_theta_max 1.000
_diffrn_measurement_device_type 'CCD area detector'
_diffrn_measurement_method 'phi and omega scans'
_diffrn_radiation_monochromator graphite
_diffrn_radiation_source 'fine-focus sealed tube'
_diffrn_radiation_type MoK\a
_diffrn_radiation_wavelength 0.71073
_diffrn_reflns_av_R_equivalents 0.1333
_diffrn_reflns_av_sigmaI/netI 0.1699
_diffrn_reflns_limit_h_max 28
_diffrn_reflns_limit_h_min -14
_diffrn_reflns_limit_k_max 19
_diffrn_reflns_limit_k_min -19
_diffrn_reflns_limit_l_max 22
_diffrn_reflns_limit_l_min -27
_diffrn_reflns_number 41681
_diffrn_reflns_theta_full 25.00
_diffrn_reflns_theta_max 25.00
_diffrn_reflns_theta_min 1.55
_exptl_absorpt_coefficient_mu 2.760
_exptl_absorpt_correction_T_max 0.5693
_exptl_absorpt_correction_T_min 0.4048
_exptl_absorpt_correction_type multi-scan
_exptl_absorpt_process_details SADABS
_exptl_crystal_colour Colorless
_exptl_crystal_density_diffrn 2.305
_exptl_crystal_description Block
_exptl_crystal_F_000 5576
_exptl_crystal_size_max 0.40
_exptl_crystal_size_mid 0.31
_exptl_crystal_size_min 0.23
_refine_diff_density_max 1.049
_refine_diff_density_min -1.019
_refine_diff_density_rms 0.216
_refine_ls_extinction_method none
_refine_ls_goodness_of_fit_ref 1.001
_refine_ls_hydrogen_treatment constr
_refine_ls_matrix_type full
_refine_ls_number_parameters 1045
_refine_ls_number_reflns 14503
_refine_ls_number_restraints 66
_refine_ls_restrained_S_all 1.004
_refine_ls_R_factor_all 0.1670
_refine_ls_R_factor_gt 0.0667
_refine_ls_shift/su_max 0.001
_refine_ls_shift/su_mean 0.000
_refine_ls_structure_factor_coef Fsqd
_refine_ls_weighting_details 'calc w=1/[\s^2^(Fo^2^)+(0.0306P)^2^+0.0000P] where P=(Fo^2^+2Fc^2^)/3'
_refine_ls_weighting_scheme calc
_refine_ls_wR_factor_gt 0.1232
_refine_ls_wR_factor_ref 0.1455
_reflns_number_gt 6704
_reflns_number_total 14503
_reflns_threshold_expression >2sigma(I)
_cod_data_source_file ic401804e_si_002_5.cif
_cod_data_source_block 5
_cod_original_cell_volume 8236(3)
_cod_database_code 4336974

loop_
_symmetry_equiv_pos_as_xyz
'x, y, z'
'-x, y+1/2, -z+1/2'
'-x, -y, -z'
'x, -y-1/2, z-1/2'

loop_
_atom_site_label
_atom_site_type_symbol
_atom_site_fract_x
_atom_site_fract_y
_atom_site_fract_z
_atom_site_U_iso_or_equiv
_atom_site_adp_type
_atom_site_occupancy
_atom_site_symmetry_multiplicity
_atom_site_calc_flag
_atom_site_refinement_flags
Se1 Se 0.36836(6) -0.26502(8) 0.98454(6) 0.0264(3) Uani 1 1 d .
Se2 Se 0.11639(6) 0.29259(8) 0.58597(6) 0.0266(3) Uani 1 1 d .
Mo1 Mo 0.41219(5) -0.38098(7) 0.88004(6) 0.0343(3) Uani 1 1 d .
Mo2 Mo 0.27390(5) -0.43064(7) 0.89864(6) 0.0328(3) Uani 1 1 d .
Mo3 Mo 0.24871(5) -0.34715(7) 1.01849(6) 0.0319(3) Uani 1 1 d .
Mo4 Mo 0.35411(5) -0.19536(7) 1.12494(6) 0.0327(3) Uani 1 1 d .
Mo5 Mo 0.48061(5) -0.14867(7) 1.10777(6) 0.0326(3) Uani 1 1 d .
Mo6 Mo 0.51404(5) -0.25020(8) 0.98222(7) 0.0428(4) Uani 1 1 d .
Mo7 Mo 0.23792(5) 0.37026(7) 0.55047(6) 0.0312(3) Uani 1 1 d .
Mo8 Mo 0.21176(5) 0.45564(7) 0.67030(6) 0.0306(3) Uani 1 1 d .
Mo9 Mo 0.07680(5) 0.40069(7) 0.69650(6) 0.0302(3) Uani 1 1 d .
Mo10 Mo -0.02568(5) 0.27227(8) 0.59310(6) 0.0354(3) Uani 1 1 d .
Mo11 Mo -0.00183(5) 0.19276(7) 0.45495(6) 0.0355(3) Uani 1 1 d .
Mo12 Mo 0.12848(6) 0.22949(8) 0.44239(6) 0.0406(4) Uani 1 1 d .
O1 O 0.3294(3) -0.3860(5) 0.8704(4) 0.033(2) Uani 1 1 d .
O2 O 0.3771(4) -0.2549(5) 0.8401(5) 0.043(3) Uani 1 1 d .
O3 O 0.4380(4) -0.4687(6) 0.9236(5) 0.056(3) Uani 1 1 d .
O4 O 0.4051(4) -0.4073(6) 0.8062(4) 0.049(3) Uani 1 1 d .
O5 O 0.4256(3) -0.3125(5) 0.9731(4) 0.033(2) Uani 1 1 d .
O6 O 0.4877(4) -0.3219(5) 0.9090(4) 0.041(3) Uani 1 1 d .
O7 O 0.3145(4) -0.5138(5) 0.9388(5) 0.052(3) Uani 1 1 d .
O8 O 0.2311(4) -0.3105(5) 0.8585(5) 0.045(3) Uani 1 1 d .
O9 O 0.2191(4) -0.4716(6) 0.8300(5) 0.048(3) Uani 1 1 d .
O10 O 0.3271(3) -0.3474(5) 0.9857(4) 0.028(2) Uani 1 1 d .
O11 O 0.2241(3) -0.4174(5) 0.9454(4) 0.033(2) Uani 1 1 d .
O12 O 0.1821(4) -0.3394(6) 1.0249(5) 0.051(3) Uani 1 1 d .
O13 O 0.2167(4) -0.2502(5) 0.9380(5) 0.035(2) Uani 1 1 d .
O14 O 0.2890(4) -0.4168(5) 1.0742(5) 0.058(3) Uani 1 1 d .
O15 O 0.2885(3) -0.2512(5) 1.0606(4) 0.034(2) Uani 1 1 d .
O16 O 0.3168(4) -0.1372(5) 1.1585(5) 0.047(3) Uani 1 1 d .
O17 O 0.3235(4) -0.1055(5) 1.0420(4) 0.037(2) Uani 1 1 d .
O18 O 0.3841(4) -0.2732(6) 1.1773(4) 0.050(3) Uani 1 1 d .
O19 O 0.4042(3) -0.2446(4) 1.0645(4) 0.028(2) Uani 1 1 d .
O20 O 0.4269(4) -0.1321(5) 1.1483(4) 0.036(2) Uani 1 1 d .
O21 O 0.5205(4) -0.0600(5) 1.1306(4) 0.039(2) Uani 1 1 d .
O22 O 0.5250(4) -0.2204(5) 1.1593(5) 0.050(3) Uani 1 1 d .
O23 O 0.4075(4) -0.0747(5) 1.0288(4) 0.036(2) Uani 1 1 d .
O24 O 0.4938(3) -0.1762(5) 1.0344(4) 0.031(2) Uani 1 1 d .
O25 O 0.4461(4) -0.1687(5) 0.9076(5) 0.053(3) Uani 1 1 d .
O26 O 0.5690(4) -0.1986(6) 0.9709(6) 0.068(3) Uani 1 1 d U
O27 O 0.5540(4) -0.3206(6) 1.0382(5) 0.069(4) Uani 1 1 d .
O28 O 0.2605(4) 0.4424(5) 0.6226(4) 0.039(3) Uani 1 1 d .
O29 O 0.2774(4) 0.2785(6) 0.6341(5) 0.048(3) Uani 1 1 d .
O30 O 0.1971(4) 0.4403(5) 0.4921(4) 0.040(3) Uani 1 1 d .
O31 O 0.3040(4) 0.3616(5) 0.5421(5) 0.044(3) Uani 1 1 d .
O32 O 0.1585(3) 0.3745(5) 0.5848(4) 0.028(2) Uani 1 1 d .
O33 O 0.2520(4) 0.3312(5) 0.7081(4) 0.040(3) Uani 1 1 d .
O34 O 0.1719(4) 0.5401(4) 0.6317(4) 0.035(2) Uani 1 1 d .
O35 O 0.2668(4) 0.4953(5) 0.7374(4) 0.041(3) Uani 1 1 d .
O36 O 0.1559(3) 0.4129(5) 0.7004(4) 0.030(2) Uani 1 1 d .
O37 O 0.1174(4) 0.2747(5) 0.7296(4) 0.036(2) Uani 1 1 d .
O38 O 0.0891(4) 0.4201(5) 0.7739(5) 0.046(3) Uani 1 1 d .
O39 O 0.0473(4) 0.4913(5) 0.6589(5) 0.051(3) Uani 1 1 d .
O40 O 0.0596(3) 0.3406(5) 0.5980(4) 0.029(2) Uani 1 1 d .
O41 O 0.0050(3) 0.3374(5) 0.6702(4) 0.031(2) Uani 1 1 d .
O42 O -0.0716(4) 0.3457(6) 0.5421(5) 0.056(3) Uani 1 1 d .
O43 O -0.0732(4) 0.2111(6) 0.6095(5) 0.050(3) Uani 1 1 d .
O44 O 0.0504(4) 0.1869(5) 0.6597(5) 0.042(3) Uani 1 1 d .
O45 O -0.0099(3) 0.2082(5) 0.5332(4) 0.040(3) Uani 1 1 d .
O46 O -0.0491(4) 0.1134(5) 0.4219(5) 0.057(3) Uani 1 1 d .
O47 O 0.0636(4) 0.0999(5) 0.5207(5) 0.049(3) Uani 1 1 d U
O48 O -0.0425(4) 0.2754(6) 0.4148(5) 0.054(3) Uani 1 1 d .
O49 O 0.0804(3) 0.2752(5) 0.5060(4) 0.029(2) Uani 1 1 d .
O50 O 0.0506(4) 0.1775(5) 0.4129(4) 0.041(3) Uani 1 1 d .
O51 O 0.1617(4) 0.1712(7) 0.4056(5) 0.067(3) Uani 1 1 d .
O52 O 0.1069(4) 0.3154(6) 0.3982(5) 0.068(3) Uani 1 1 d .
O53 O 0.1533(4) 0.1292(5) 0.5173(5) 0.045(3) Uani 1 1 d .
O54 O 0.1977(4) 0.2720(5) 0.5117(4) 0.034(2) Uani 1 1 d .
N1 N 0.1976(4) 0.6157(7) 0.5287(6) 0.046(3) Uani 1 1 d .
N2 N 0.2260(5) 0.3520(6) 0.8286(5) 0.042(3) Uani 1 1 d .
N3 N 0.1730(5) 0.7362(6) 0.6205(5) 0.046(3) Uani 1 1 d .
N4 N 0.2587(5) 0.6738(6) 0.7421(5) 0.045(3) Uani 1 1 d .
N5 N 0.3121(5) 0.2816(7) 0.9546(5) 0.051(4) Uani 1 1 d .
N6 N 0.0156(5) 0.5428(6) 0.9193(6) 0.053(4) Uani 1 1 d .
N7 N 0.9801(5) 0.2619(7) 0.7711(6) 0.055(4) Uani 1 1 d .
N8 N 0.3845(5) 0.4806(7) 0.6985(7) 0.064(4) Uani 1 1 d .
N9 N 0.1097(5) 0.5149(7) 0.8876(7) 0.067(5) Uani 1 1 d .
N10 N 0.5021(6) 0.7041(9) 0.7890(7) 0.076(4) Uani 1 1 d .
C1 C 0.3508(7) -0.0700(8) 1.0134(7) 0.037(4) Uani 1 1 d .
C2 C 0.3123(5) -0.0191(8) 0.9557(6) 0.035(4) Uani 1 1 d .
H2A H 0.2875 -0.0563 0.9219 0.042 Uiso 1 1 calc R
H2B H 0.2849 0.0133 0.9674 0.042 Uiso 1 1 calc R
C3 C 0.3439(6) 0.0381(7) 0.9280(6) 0.034(4) Uani 1 1 d .
H3B H 0.3712 0.0063 0.9158 0.040 Uiso 1 1 calc R
H3C H 0.3684 0.0762 0.9612 0.040 Uiso 1 1 calc R
C4 C 0.3018(6) 0.0863(8) 0.8704(6) 0.038(4) Uani 1 1 d .
H4B H 0.2785 0.1241 0.8839 0.045 Uiso 1 1 calc R
H4C H 0.2735 0.0488 0.8395 0.045 Uiso 1 1 calc R
C5 C 0.3345(6) 0.1342(8) 0.8379(6) 0.037(4) Uani 1 1 d .
H5A H 0.3586 0.0970 0.8251 0.044 Uiso 1 1 calc R
H5B H 0.3617 0.1733 0.8680 0.044 Uiso 1 1 calc R
C6 C 0.2897(6) 0.1795(8) 0.7790(7) 0.049(4) Uani 1 1 d .
H6A H 0.2582 0.1417 0.7528 0.059 Uiso 1 1 calc R
H6B H 0.2704 0.2227 0.7929 0.059 Uiso 1 1 calc R
C7 C 0.3192(6) 0.2168(8) 0.7385(6) 0.036(4) Uani 1 1 d .
H7B H 0.3293 0.1731 0.7160 0.044 Uiso 1 1 calc R
H7C H 0.3568 0.2429 0.7668 0.044 Uiso 1 1 calc R
C8 C 0.2800(6) 0.2797(8) 0.6891(7) 0.033(4) Uani 1 1 d .
C9 C 0.4025(7) -0.1860(9) 0.8557(7) 0.043(4) Uani 1 1 d .
C10 C 0.3802(7) -0.1189(9) 0.8058(8) 0.063(5) Uani 1 1 d .
H10A H 0.3934 -0.0666 0.8273 0.076 Uiso 1 1 calc R
H10B H 0.3995 -0.1257 0.7766 0.076 Uiso 1 1 calc R
C11 C 0.3131(7) -0.1157(8) 0.7673(8) 0.062(5) Uani 1 1 d .
H11A H 0.3003 -0.1669 0.7440 0.074 Uiso 1 1 calc R
H11B H 0.2938 -0.1121 0.7968 0.074 Uiso 1 1 calc R
C12 C 0.2901(8) -0.0474(9) 0.7204(8) 0.068(5) Uani 1 1 d .
H12B H 0.3033 0.0036 0.7439 0.081 Uiso 1 1 calc R
H12C H 0.3095 -0.0512 0.6912 0.081 Uiso 1 1 calc R
C13 C 0.2244(8) -0.0417(10) 0.6818(10) 0.095(7) Uani 1 1 d .
H13A H 0.2045 -0.0345 0.7105 0.114 Uiso 1 1 calc R
H13B H 0.2103 -0.0930 0.6591 0.114 Uiso 1 1 calc R
C14 C 0.2055(7) 0.0279(9) 0.6333(8) 0.076(6) Uani 1 1 d D
H14B H 0.2093 0.0791 0.6562 0.091 Uiso 1 1 calc R
H14C H 0.2336 0.0300 0.6131 0.091 Uiso 1 1 calc R
C15 C 0.1473(7) 0.0228(10) 0.5857(9) 0.088(6) Uani 1 1 d DU
H15A H 0.1209 0.0135 0.6071 0.106 Uiso 1 1 calc R
H15B H 0.1459 -0.0267 0.5616 0.106 Uiso 1 1 calc R
C16 C 0.1184(8) 0.0887(9) 0.5373(8) 0.055(5) Uani 1 1 d U
C17 C 0.2116(5) -0.2560(8) 0.8806(7) 0.029(3) Uani 1 1 d .
C18 C 0.1833(7) -0.1823(9) 0.8364(8) 0.058(5) Uani 1 1 d .
H18A H 0.2153 -0.1573 0.8275 0.070 Uiso 1 1 calc R
H18B H 0.1538 -0.2040 0.7960 0.070 Uiso 1 1 calc R
C19 C 0.1535(7) -0.1168(11) 0.8553(9) 0.078(6) Uani 1 1 d .
H19A H 0.1818 -0.0919 0.8949 0.094 Uiso 1 1 calc R
H19B H 0.1196 -0.1386 0.8624 0.094 Uiso 1 1 calc R
C20 C 0.1295(7) -0.0488(11) 0.7982(9) 0.083(6) Uani 1 1 d U
H20A H 0.1633 -0.0260 0.7915 0.099 Uiso 1 1 calc R
H20B H 0.1015 -0.0736 0.7584 0.099 Uiso 1 1 calc R
C21 C 0.0999(9) 0.0137(11) 0.8174(10) 0.091(6) Uani 1 1 d U
H21B H 0.1285 0.0388 0.8568 0.109 Uiso 1 1 calc R
H21C H 0.0672 -0.0100 0.8257 0.109 Uiso 1 1 calc R
C22 C 0.0749(8) 0.0775(10) 0.7658(9) 0.097(8) Uani 1 1 d U
H22B H 0.0528 0.0499 0.7251 0.117 Uiso 1 1 calc R
H22C H 0.0459 0.1106 0.7744 0.117 Uiso 1 1 calc R
C23 C 0.1203(6) 0.1331(8) 0.7587(7) 0.050(4) Uani 1 1 d U
H23A H 0.1456 0.1012 0.7437 0.059 Uiso 1 1 calc R
H23B H 0.1463 0.1547 0.8007 0.059 Uiso 1 1 calc R
C24 C 0.0938(6) 0.2045(8) 0.7130(7) 0.033(4) Uani 1 1 d .
O1W O 0.2758(6) 0.3900(10) 1.0313(8) 0.142(6) Uani 1 1 d .
O2W O 0.3592(9) 0.3949(10) 0.8417(9) 0.202(9) Uani 1 1 d .
O3W O 0.0568(7) 0.4474(10) 0.4527(8) 0.144(6) Uani 1 1 d U
O4W O 0.9095(7) 0.1127(9) 0.7209(10) 0.170(8) Uani 1 1 d .
O5W O 0.9480(9) 0.4533(13) 0.4663(10) 0.227(10) Uani 1 1 d .
O6W O 0.4448(11) 0.5289(16) 0.0550(13) 0.093(8) Uani 0.50 1 d PU
O7W O 0.1241(9) 0.6543(15) 0.6990(12) 0.096(9) Uani 0.50 1 d P
O8W O 0.3803(12) 0.2175(16) 0.6183(14) 0.118(10) Uani 0.50 1 d PU
O9W O 0.5472(12) 0.5502(17) 0.7680(11) 0.117(11) Uani 0.50 1 d P
O10W O 0.4535(9) 0.3936(13) 0.6461(11) 0.078(7) Uani 0.50 1 d PU
O11W O 0.4492(12) 0.3862(16) 0.8200(14) 0.118(10) Uani 0.50 1 d PU
O12W O 0.5000 0.0000 0.0000 0.112(8) Uani 1 2 d S
O13W O 0.5646(11) 0.4273(15) 0.8397(13) 0.106(9) Uani 0.50 1 d PU
O14W O 0.4194(12) 0.4619(17) 0.0431(14) 0.110(9) Uani 0.50 1 d PU
O15W O 0.6154(12) 0.5696(16) 0.8735(14) 0.116 Uiso 0.50 1 d P

loop_
_atom_site_aniso_label
_atom_site_aniso_U_11
_atom_site_aniso_U_22
_atom_site_aniso_U_33
_atom_site_aniso_U_23
_atom_site_aniso_U_13
_atom_site_aniso_U_12
Se1 0.0244(8) 0.0285(8) 0.0264(9) 0.0003(6) 0.0108(6) -0.0029(6)
Se2 0.0228(8) 0.0314(8) 0.0261(8) 0.0001(6) 0.0108(6) -0.0008(6)
Mo1 0.0338(8) 0.0392(8) 0.0331(8) -0.0035(6) 0.0169(6) 0.0014(6)
Mo2 0.0336(8) 0.0314(7) 0.0350(8) -0.0044(6) 0.0160(6) -0.0039(6)
Mo3 0.0338(8) 0.0330(7) 0.0342(8) -0.0008(6) 0.0195(6) -0.0076(6)
Mo4 0.0335(8) 0.0403(8) 0.0277(8) -0.0018(6) 0.0162(6) -0.0065(6)
Mo5 0.0241(7) 0.0414(8) 0.0299(8) -0.0003(6) 0.0090(6) -0.0067(6)
Mo6 0.0263(8) 0.0634(10) 0.0411(9) -0.0094(7) 0.0166(6) -0.0091(6)
Mo7 0.0280(7) 0.0384(8) 0.0309(8) 0.0035(6) 0.0159(6) -0.0020(6)
Mo8 0.0336(8) 0.0284(7) 0.0301(8) 0.0004(6) 0.0135(6) -0.0045(6)
Mo9 0.0313(8) 0.0285(7) 0.0323(8) 0.0008(6) 0.0147(6) 0.0034(6)
Mo10 0.0237(7) 0.0461(8) 0.0352(8) 0.0009(6) 0.0113(6) -0.0003(6)
Mo11 0.0304(8) 0.0391(8) 0.0334(8) -0.0047(6) 0.0096(6) -0.0068(6)
Mo12 0.0373(8) 0.0585(9) 0.0287(8) -0.0079(7) 0.0165(6) -0.0071(7)
O1 0.020(5) 0.036(6) 0.038(6) -0.001(5) 0.006(4) -0.001(4)
O2 0.047(7) 0.034(6) 0.047(7) 0.013(5) 0.019(5) -0.003(5)
O3 0.044(7) 0.054(7) 0.061(8) 0.023(6) 0.013(5) 0.017(5)
O4 0.053(7) 0.070(7) 0.037(7) -0.020(5) 0.031(5) -0.008(5)
O5 0.022(5) 0.040(6) 0.042(6) -0.003(5) 0.018(4) 0.000(4)
O6 0.031(6) 0.057(6) 0.040(7) -0.020(5) 0.019(5) -0.014(5)
O7 0.063(7) 0.030(6) 0.068(8) 0.005(5) 0.033(6) 0.009(5)
O8 0.061(7) 0.038(6) 0.038(7) 0.001(5) 0.022(5) 0.016(5)
O9 0.038(6) 0.065(7) 0.042(7) -0.020(5) 0.020(5) -0.011(5)
O10 0.035(5) 0.029(5) 0.024(6) -0.001(4) 0.015(4) -0.003(4)
O11 0.031(5) 0.029(5) 0.040(6) -0.012(4) 0.018(4) -0.016(4)
O12 0.028(6) 0.066(7) 0.066(8) -0.010(6) 0.027(5) -0.006(5)
O13 0.032(6) 0.028(5) 0.042(7) -0.002(5) 0.014(5) 0.005(4)
O14 0.059(7) 0.048(7) 0.066(8) 0.024(6) 0.027(6) 0.005(5)
O15 0.027(5) 0.039(6) 0.038(6) -0.002(5) 0.016(4) -0.005(4)
O16 0.046(6) 0.056(7) 0.050(7) -0.009(5) 0.029(5) -0.009(5)
O17 0.030(6) 0.051(6) 0.035(6) 0.012(5) 0.018(5) -0.003(5)
O18 0.051(7) 0.059(7) 0.040(7) 0.014(5) 0.020(5) -0.005(5)
O19 0.032(5) 0.026(5) 0.025(6) 0.001(4) 0.010(4) -0.004(4)
O20 0.028(5) 0.038(6) 0.041(7) -0.007(5) 0.016(4) -0.008(4)
O21 0.033(6) 0.044(6) 0.046(7) -0.003(5) 0.021(5) -0.014(4)
O22 0.040(6) 0.041(6) 0.059(8) 0.015(5) 0.010(5) -0.001(5)
O23 0.034(6) 0.043(6) 0.030(6) 0.011(5) 0.013(5) -0.002(5)
O24 0.022(5) 0.044(6) 0.029(6) -0.001(4) 0.013(4) -0.006(4)
O25 0.070(8) 0.044(6) 0.028(7) 0.000(5) 0.003(6) -0.017(5)
O26 0.050(6) 0.087(7) 0.092(7) -0.021(6) 0.053(5) -0.026(5)
O27 0.038(7) 0.078(8) 0.075(9) 0.011(7) 0.006(6) 0.029(6)
O28 0.030(6) 0.034(6) 0.046(7) -0.005(5) 0.010(5) -0.011(4)
O29 0.061(7) 0.055(7) 0.036(7) 0.004(5) 0.030(6) 0.004(5)
O30 0.030(6) 0.055(6) 0.035(6) 0.020(5) 0.014(5) 0.010(4)
O31 0.035(6) 0.049(6) 0.056(7) 0.009(5) 0.029(5) -0.005(5)
O32 0.023(5) 0.039(6) 0.023(5) 0.003(4) 0.010(4) -0.008(4)
O33 0.060(7) 0.034(6) 0.030(6) 0.002(5) 0.023(5) 0.002(5)
O34 0.051(6) 0.012(5) 0.048(7) 0.013(4) 0.028(5) 0.000(4)
O35 0.034(6) 0.048(6) 0.048(7) -0.016(5) 0.025(5) -0.011(4)
O36 0.034(6) 0.029(5) 0.029(6) 0.000(4) 0.014(4) -0.008(4)
O37 0.024(5) 0.040(6) 0.040(7) 0.010(5) 0.010(4) 0.006(4)
O38 0.043(6) 0.055(7) 0.047(7) -0.003(5) 0.024(5) 0.002(5)
O39 0.045(7) 0.035(6) 0.066(8) 0.014(5) 0.017(5) 0.019(5)
O40 0.027(5) 0.029(5) 0.030(6) -0.006(4) 0.010(4) 0.007(4)
O41 0.032(5) 0.038(5) 0.030(6) 0.003(4) 0.018(4) -0.010(4)
O42 0.026(6) 0.065(7) 0.072(9) 0.029(6) 0.014(5) 0.022(5)
O43 0.026(6) 0.071(7) 0.049(7) 0.002(6) 0.009(5) -0.022(5)
O44 0.042(6) 0.031(6) 0.057(8) -0.004(5) 0.024(5) -0.009(5)
O45 0.021(5) 0.048(6) 0.039(7) -0.008(5) 0.000(4) -0.009(4)
O46 0.046(7) 0.047(7) 0.075(9) -0.010(6) 0.021(6) -0.017(5)
O47 0.044(6) 0.045(6) 0.049(7) 0.012(5) 0.011(5) 0.007(5)
O48 0.046(7) 0.064(7) 0.035(7) 0.003(5) 0.001(5) 0.003(5)
O49 0.026(5) 0.035(5) 0.023(6) 0.003(4) 0.006(4) -0.005(4)
O50 0.037(6) 0.057(7) 0.032(6) -0.021(5) 0.018(5) -0.006(5)
O51 0.057(7) 0.105(9) 0.055(8) -0.048(7) 0.037(6) -0.015(6)
O52 0.067(8) 0.088(9) 0.041(7) 0.020(6) 0.016(6) -0.019(6)
O53 0.033(6) 0.034(6) 0.056(8) 0.013(5) 0.007(5) 0.008(5)
O54 0.037(6) 0.042(6) 0.027(6) -0.001(4) 0.017(4) 0.003(4)
N1 0.023(7) 0.064(9) 0.053(9) 0.001(7) 0.017(6) -0.008(6)
N2 0.046(8) 0.040(7) 0.027(8) 0.007(6) 0.003(6) 0.001(6)
N3 0.037(8) 0.042(7) 0.043(9) 0.016(6) 0.002(6) 0.014(6)
N4 0.058(9) 0.050(8) 0.036(8) 0.009(6) 0.027(6) 0.019(6)
N5 0.037(8) 0.072(9) 0.030(8) -0.005(7) 0.002(6) 0.024(6)
N6 0.076(10) 0.033(7) 0.062(10) 0.010(7) 0.041(8) 0.008(6)
N7 0.040(8) 0.081(10) 0.031(8) 0.009(7) 0.003(6) -0.018(7)
N8 0.040(8) 0.046(8) 0.093(12) -0.029(8) 0.015(7) -0.015(6)
N9 0.018(7) 0.067(9) 0.114(13) -0.045(9) 0.025(7) -0.004(6)
N10 0.070(10) 0.110(12) 0.055(11) 0.001(9) 0.033(8) -0.029(9)
C1 0.039(10) 0.028(9) 0.039(10) 0.004(7) 0.013(8) 0.004(7)
C2 0.027(8) 0.042(9) 0.038(10) 0.005(7) 0.016(7) 0.010(7)
C3 0.041(9) 0.033(8) 0.028(9) 0.001(7) 0.016(7) 0.006(7)
C4 0.046(10) 0.027(8) 0.041(10) 0.007(7) 0.018(8) 0.009(7)
C5 0.053(10) 0.037(9) 0.018(9) -0.008(7) 0.012(7) 0.002(7)
C6 0.060(11) 0.032(9) 0.054(12) 0.002(8) 0.021(9) 0.011(8)
C7 0.036(9) 0.048(9) 0.023(9) -0.009(7) 0.010(7) -0.001(7)
C8 0.029(9) 0.031(9) 0.038(10) 0.011(8) 0.014(7) -0.006(7)
C9 0.055(11) 0.037(10) 0.039(11) -0.002(8) 0.023(8) -0.013(8)
C10 0.081(14) 0.060(12) 0.051(12) 0.023(9) 0.029(10) -0.008(10)
C11 0.081(14) 0.035(10) 0.084(14) 0.031(9) 0.050(11) 0.020(9)
C12 0.129(18) 0.037(10) 0.045(12) -0.003(9) 0.044(11) 0.000(11)
C13 0.094(17) 0.059(13) 0.108(19) 0.032(12) 0.019(14) 0.019(12)
C14 0.102(16) 0.037(10) 0.052(13) 0.008(9) -0.004(11) -0.007(10)
C15 0.083(9) 0.068(9) 0.094(10) 0.026(8) 0.018(7) -0.011(7)
C16 0.057(9) 0.022(9) 0.067(13) -0.002(8) 0.008(10) 0.004(9)
C17 0.014(8) 0.027(9) 0.039(10) 0.005(8) 0.004(7) -0.004(6)
C18 0.055(11) 0.045(10) 0.061(13) 0.015(9) 0.011(9) 0.009(8)
C19 0.066(13) 0.100(15) 0.081(16) 0.019(12) 0.042(11) 0.031(11)
C20 0.066(13) 0.099(15) 0.077(16) 0.027(11) 0.024(11) 0.048(11)
C21 0.108(10) 0.079(9) 0.089(10) 0.016(7) 0.045(8) 0.016(7)
C22 0.078(14) 0.048(12) 0.105(17) 0.020(10) -0.021(11) -0.024(9)
C23 0.044(10) 0.034(9) 0.047(11) 0.000(7) -0.004(8) 0.004(7)
C24 0.025(9) 0.028(8) 0.042(10) 0.005(7) 0.008(7) 0.007(7)
O1W 0.108(12) 0.181(16) 0.151(16) -0.048(13) 0.066(11) -0.021(11)
O2W 0.28(2) 0.126(14) 0.133(18) -0.019(12) 0.022(15) -0.024(14)
O3W 0.142(9) 0.152(9) 0.151(10) 0.027(8) 0.073(7) 0.030(7)
O4W 0.119(13) 0.143(14) 0.25(2) 0.085(15) 0.085(13) 0.032(11)
O5W 0.21(2) 0.24(2) 0.20(2) 0.026(18) 0.054(17) -0.078(16)
O6W 0.092(9) 0.093(9) 0.093(9) 0.001(2) 0.038(4) 0.001(2)
O7W 0.044(15) 0.12(2) 0.10(2) -0.047(17) 0.006(14) 0.003(14)
O8W 0.118(10) 0.120(10) 0.118(10) 0.000(2) 0.050(4) 0.002(2)
O9W 0.16(3) 0.16(3) 0.033(16) 0.046(16) 0.040(16) 0.11(2)
O10W 0.078(10) 0.097(11) 0.075(11) -0.027(8) 0.048(8) 0.029(8)
O11W 0.119(10) 0.118(10) 0.119(10) 0.001(2) 0.049(5) 0.000(2)
O12W 0.045(12) 0.113(15) 0.14(2) 0.052(13) 0.005(11) -0.017(10)
O13W 0.112(12) 0.104(12) 0.106(12) 0.000(9) 0.049(9) 0.029(9)
O14W 0.101(12) 0.115(12) 0.105(13) -0.010(9) 0.034(9) 0.024(9)

loop_
_atom_type_symbol
_atom_type_description
_atom_type_scat_dispersion_real
_atom_type_scat_dispersion_imag
_atom_type_scat_source
C C 0.0033 0.0016 'International Tables Vol C Tables 4.2.6.8 and 6.1.1.4'
H H 0.0000 0.0000 'International Tables Vol C Tables 4.2.6.8 and 6.1.1.4'
N N 0.0061 0.0033 'International Tables Vol C Tables 4.2.6.8 and 6.1.1.4'
O O 0.0106 0.0060 'International Tables Vol C Tables 4.2.6.8 and 6.1.1.4'
Se Se -0.0929 2.2259 'International Tables Vol C Tables 4.2.6.8 and 6.1.1.4'
Mo Mo -1.6832 0.6857 'International Tables Vol C Tables 4.2.6.8 and 6.1.1.4'

loop_
_geom_angle_atom_site_label_1
_geom_angle_atom_site_label_2
_geom_angle_atom_site_label_3
_geom_angle
O10 Se1 O19 100.4(4)
O10 Se1 O5 99.6(4)
O19 Se1 O5 99.9(4)
O32 Se2 O49 99.1(4)
O32 Se2 O40 100.0(4)
O49 Se2 O40 99.5(4)
O4 Mo1 O3 103.4(5)
O4 Mo1 O6 99.1(4)
O3 Mo1 O6 98.9(4)
O4 Mo1 O1 102.1(4)
O3 Mo1 O1 98.1(4)
O6 Mo1 O1 148.9(4)
O4 Mo1 O2 87.9(4)
O3 Mo1 O2 168.7(5)
O6 Mo1 O2 80.0(3)
O1 Mo1 O2 78.2(3)
O4 Mo1 O5 165.6(4)
O3 Mo1 O5 89.5(4)
O6 Mo1 O5 72.1(3)
O1 Mo1 O5 82.2(3)
O2 Mo1 O5 79.5(3)
O7 Mo2 O9 103.7(5)
O7 Mo2 O1 99.2(4)
O9 Mo2 O1 103.3(4)
O7 Mo2 O11 98.3(4)
O9 Mo2 O11 97.3(4)
O1 Mo2 O11 148.9(3)
O7 Mo2 O8 171.2(4)
O9 Mo2 O8 85.1(4)
O1 Mo2 O8 78.1(3)
O11 Mo2 O8 80.7(4)
O7 Mo2 O10 90.8(4)
O9 Mo2 O10 163.8(4)
O1 Mo2 O10 81.1(3)
O11 Mo2 O10 73.0(3)
O8 Mo2 O10 80.5(3)
O14 Mo3 O12 105.0(5)
O14 Mo3 O15 99.4(4)
O12 Mo3 O15 101.4(4)
O14 Mo3 O11 97.4(4)
O12 Mo3 O11 99.3(4)
O15 Mo3 O11 148.9(4)
O14 Mo3 O13 164.8(4)
O12 Mo3 O13 90.2(4)
O15 Mo3 O13 76.6(3)
O11 Mo3 O13 80.4(3)
O14 Mo3 O10 87.1(4)
O12 Mo3 O10 166.7(4)
O15 Mo3 O10 81.6(3)
O11 Mo3 O10 73.3(3)
O13 Mo3 O10 77.8(3)
O18 Mo4 O16 104.5(5)
O18 Mo4 O15 99.4(4)
O16 Mo4 O15 100.8(4)
O18 Mo4 O20 97.7(4)
O16 Mo4 O20 100.1(4)
O15 Mo4 O20 148.6(4)
O18 Mo4 O17 167.3(4)
O16 Mo4 O17 88.2(4)
O15 Mo4 O17 77.5(3)
O20 Mo4 O17 80.0(3)
O18 Mo4 O19 89.2(4)
O16 Mo4 O19 165.4(4)
O15 Mo4 O19 81.3(3)
O20 Mo4 O19 72.8(3)
O17 Mo4 O19 78.1(3)
O22 Mo5 O21 105.1(4)
O22 Mo5 O24 99.3(4)
O21 Mo5 O24 101.0(4)
O22 Mo5 O20 97.1(4)
O21 Mo5 O20 98.4(4)
O24 Mo5 O20 150.3(3)
O22 Mo5 O23 167.9(4)
O21 Mo5 O23 87.0(4)
O24 Mo5 O23 77.5(3)
O20 Mo5 O23 81.3(3)
O22 Mo5 O19 89.6(4)
O21 Mo5 O19 164.2(3)
O24 Mo5 O19 82.0(3)
O20 Mo5 O19 73.5(3)
O23 Mo5 O19 78.4(3)
O26 Mo6 O27 102.5(5)
O26 Mo6 O24 101.9(4)
O27 Mo6 O24 99.8(5)
O26 Mo6 O6 99.5(5)
O27 Mo6 O6 97.2(5)
O24 Mo6 O6 148.9(3)
O26 Mo6 O25 87.9(5)
O27 Mo6 O25 169.6(4)
O24 Mo6 O25 78.6(4)
O6 Mo6 O25 80.0(4)
O26 Mo6 O5 166.6(5)
O27 Mo6 O5 89.3(4)
O24 Mo6 O5 82.1(3)
O6 Mo6 O5 72.2(3)
O25 Mo6 O5 80.4(3)
O31 Mo7 O30 103.4(4)
O31 Mo7 O54 101.7(4)
O30 Mo7 O54 100.4(4)
O31 Mo7 O28 101.9(4)
O30 Mo7 O28 97.3(4)
O54 Mo7 O28 146.3(4)
O31 Mo7 O29 87.5(4)
O30 Mo7 O29 169.1(4)
O54 Mo7 O29 78.1(3)
O28 Mo7 O29 79.1(4)
O31 Mo7 O32 168.0(4)
O30 Mo7 O32 87.4(3)
O54 Mo7 O32 81.3(3)
O28 Mo7 O32 71.0(3)
O29 Mo7 O32 81.7(3)
O35 Mo8 O34 102.9(4)
O35 Mo8 O36 102.9(4)
O34 Mo8 O36 98.6(4)
O35 Mo8 O28 96.9(4)
O34 Mo8 O28 98.4(4)
O36 Mo8 O28 150.1(3)
O35 Mo8 O33 86.8(4)
O34 Mo8 O33 170.2(4)
O36 Mo8 O33 77.9(3)
O28 Mo8 O33 81.2(4)
O35 Mo8 O32 163.5(4)
O34 Mo8 O32 91.6(4)
O36 Mo8 O32 82.1(3)
O28 Mo8 O32 73.0(3)
O33 Mo8 O32 78.8(3)
O38 Mo9 O39 102.6(5)
O38 Mo9 O36 101.4(4)
O39 Mo9 O36 97.8(4)
O38 Mo9 O41 99.9(4)
O39 Mo9 O41 100.1(4)
O36 Mo9 O41 148.3(3)
O38 Mo9 O37 87.6(4)
O39 Mo9 O37 169.6(4)
O36 Mo9 O37 77.9(3)
O41 Mo9 O37 79.9(3)
O38 Mo9 O40 165.9(4)
O39 Mo9 O40 90.5(4)
O36 Mo9 O40 81.8(3)
O41 Mo9 O40 72.2(3)
O37 Mo9 O40 79.6(3)
O43 Mo10 O42 104.8(4)
O43 Mo10 O45 101.5(4)
O42 Mo10 O45 99.4(5)
O43 Mo10 O41 99.3(4)
O42 Mo10 O41 97.5(4)
O45 Mo10 O41 148.8(3)
O43 Mo10 O44 85.8(4)
O42 Mo10 O44 169.3(4)
O45 Mo10 O44 78.4(3)
O41 Mo10 O44 80.2(3)
O43 Mo10 O40 163.5(4)
O42 Mo10 O40 90.5(4)
O45 Mo10 O40 81.6(3)
O41 Mo10 O40 72.1(3)
O44 Mo10 O40 78.9(3)
O46 Mo11 O48 103.6(4)
O46 Mo11 O45 101.9(4)
O48 Mo11 O45 98.1(4)
O46 Mo11 O50 98.4(4)
O48 Mo11 O50 100.9(4)
O45 Mo11 O50 148.0(3)
O46 Mo11 O47 86.6(4)
O48 Mo11 O47 169.6(4)
O45 Mo11 O47 77.3(4)
O50 Mo11 O47 79.5(4)
O46 Mo11 O49 165.6(4)
O48 Mo11 O49 89.7(4)
O45 Mo11 O49 81.4(3)
O50 Mo11 O49 73.2(3)
O47 Mo11 O49 80.4(3)
O52 Mo12 O51 105.3(6)
O52 Mo12 O54 98.3(4)
O51 Mo12 O54 100.6(4)
O52 Mo12 O50 98.3(4)
O51 Mo12 O50 100.4(4)
O54 Mo12 O50 148.7(4)
O52 Mo12 O53 167.9(5)
O51 Mo12 O53 86.5(5)
O54 Mo12 O53 76.5(3)
O50 Mo12 O53 81.8(4)
O52 Mo12 O49 89.9(4)
O51 Mo12 O49 163.9(4)
O54 Mo12 O49 81.9(3)
O50 Mo12 O49 71.7(3)
O53 Mo12 O49 78.5(3)
Mo2 O1 Mo1 147.5(5)
C9 O2 Mo1 129.7(9)
Se1 O5 Mo6 124.9(4)
Se1 O5 Mo1 123.6(4)
Mo6 O5 Mo1 93.7(3)
Mo6 O6 Mo1 121.7(5)
C17 O8 Mo2 132.0(10)
Se1 O10 Mo2 125.3(4)
Se1 O10 Mo3 125.2(4)
Mo2 O10 Mo3 92.5(3)
Mo3 O11 Mo2 121.0(4)
C17 O13 Mo3 129.2(8)
Mo3 O15 Mo4 152.3(5)
C1 O17 Mo4 132.8(9)
Se1 O19 Mo5 123.6(4)
Se1 O19 Mo4 123.2(4)
Mo5 O19 Mo4 92.0(3)
Mo5 O20 Mo4 121.6(4)
C1 O23 Mo5 130.1(8)
Mo5 O24 Mo6 153.2(5)
C9 O25 Mo6 130.5(9)
Mo7 O28 Mo8 122.5(4)
C8 O29 Mo7 131.7(9)
Se2 O32 Mo8 125.4(4)
Se2 O32 Mo7 124.3(4)
Mo8 O32 Mo7 93.1(3)
C8 O33 Mo8 132.2(9)
Mo8 O36 Mo9 152.6(5)
C24 O37 Mo9 129.8(8)
Se2 O40 Mo10 122.5(4)
Se2 O40 Mo9 121.3(4)
Mo10 O40 Mo9 92.6(3)
Mo9 O41 Mo10 123.1(4)
C24 O44 Mo10 127.9(8)
Mo10 O45 Mo11 153.1(5)
C16 O47 Mo11 132.3(10)
Se2 O49 Mo11 126.8(4)
Se2 O49 Mo12 124.3(4)
Mo11 O49 Mo12 92.8(3)
Mo11 O50 Mo12 122.1(4)
C16 O53 Mo12 129.1(10)
Mo7 O54 Mo12 143.6(5)
O17 C1 O23 125.1(13)
O17 C1 C2 116.3(13)
O23 C1 C2 118.6(13)
C3 C2 C1 118.1(11)
C3 C2 H2A 107.8
C1 C2 H2A 107.8
C3 C2 H2B 107.8
C1 C2 H2B 107.8
H2A C2 H2B 107.1
C2 C3 C4 114.5(11)
C2 C3 H3B 108.6
C4 C3 H3B 108.6
C2 C3 H3C 108.6
C4 C3 H3C 108.6
H3B C3 H3C 107.6
C3 C4 C5 113.5(11)
C3 C4 H4B 108.9
C5 C4 H4B 108.9
C3 C4 H4C 108.9
C5 C4 H4C 108.9
H4B C4 H4C 107.7
C4 C5 C6 111.1(11)
C4 C5 H5A 109.4
C6 C5 H5A 109.4
C4 C5 H5B 109.4
C6 C5 H5B 109.4
H5A C5 H5B 108.0
C7 C6 C5 113.1(12)
C7 C6 H6A 109.0
C5 C6 H6A 109.0
C7 C6 H6B 109.0
C5 C6 H6B 109.0
H6A C6 H6B 107.8
C6 C7 C8 114.6(11)
C6 C7 H7B 108.6
C8 C7 H7B 108.6
C6 C7 H7C 108.6
C8 C7 H7C 108.6
H7B C7 H7C 107.6
O29 C8 O33 123.6(13)
O29 C8 C7 119.7(13)
O33 C8 C7 116.7(13)
O25 C9 O2 126.2(14)
O25 C9 C10 116.8(13)
O2 C9 C10 117.0(13)
C11 C10 C9 115.5(13)
C11 C10 H10A 108.4
C9 C10 H10A 108.4
C11 C10 H10B 108.4
C9 C10 H10B 108.4
H10A C10 H10B 107.5
C12 C11 C10 116.2(14)
C12 C11 H11A 108.2
C10 C11 H11A 108.2
C12 C11 H11B 108.2
C10 C11 H11B 108.2
H11A C11 H11B 107.4
C13 C12 C11 118.0(15)
C13 C12 H12B 107.8
C11 C12 H12B 107.8
C13 C12 H12C 107.8
C11 C12 H12C 107.8
H12B C12 H12C 107.1
C12 C13 C14 114.2(15)
C12 C13 H13A 108.7
C14 C13 H13A 108.7
C12 C13 H13B 108.7
C14 C13 H13B 108.7
H13A C13 H13B 107.6
C15 C14 C13 115.5(15)
C15 C14 H14B 108.4
C13 C14 H14B 108.4
C15 C14 H14C 108.4
C13 C14 H14C 108.4
H14B C14 H14C 107.5
C14 C15 C16 123.5(15)
C14 C15 H15A 106.5
C16 C15 H15A 106.5
C14 C15 H15B 106.5
C16 C15 H15B 106.5
H15A C15 H15B 106.5
O47 C16 O53 126.3(15)
O47 C16 C15 116.6(16)
O53 C16 C15 117.1(16)
O8 C17 O13 126.8(13)
O8 C17 C18 116.4(14)
O13 C17 C18 116.5(13)
C19 C18 C17 121.4(15)
C19 C18 H18A 107.0
C17 C18 H18A 107.0
C19 C18 H18B 107.0
C17 C18 H18B 107.0
H18A C18 H18B 106.7
C18 C19 C20 108.6(15)
C18 C19 H19A 110.0
C20 C19 H19A 110.0
C18 C19 H19B 110.0
C20 C19 H19B 110.0
H19A C19 H19B 108.4
C21 C20 C19 107.4(16)
C21 C20 H20A 110.2
C19 C20 H20A 110.2
C21 C20 H20B 110.2
C19 C20 H20B 110.2
H20A C20 H20B 108.5
C20 C21 C22 110.1(18)
C20 C21 H21B 109.6
C22 C21 H21B 109.6
C20 C21 H21C 109.6
C22 C21 H21C 109.6
H21B C21 H21C 108.2
C23 C22 C21 115.8(14)
C23 C22 H22B 108.3
C21 C22 H22B 108.3
C23 C22 H22C 108.3
C21 C22 H22C 108.3
H22B C22 H22C 107.4
C22 C23 C24 115.0(12)
C22 C23 H23A 108.5
C24 C23 H23A 108.5
C22 C23 H23B 108.5
C24 C23 H23B 108.5
H23A C23 H23B 107.5
O37 C24 O44 125.7(12)
O37 C24 C23 118.6(12)
O44 C24 C23 115.7(12)

loop_
_geom_bond_atom_site_label_1
_geom_bond_atom_site_label_2
_geom_bond_distance
Se1 O10 1.683(8)
Se1 O19 1.700(8)
Se1 O5 1.703(8)
Se2 O32 1.689(7)
Se2 O49 1.691(8)
Se2 O40 1.703(8)
Mo1 O4 1.682(9)
Mo1 O3 1.707(9)
Mo1 O6 1.926(8)
Mo1 O1 1.928(8)
Mo1 O2 2.268(9)
Mo1 O5 2.306(9)
Mo2 O7 1.703(9)
Mo2 O9 1.716(9)
Mo2 O1 1.867(8)
Mo2 O11 1.931(9)
Mo2 O8 2.230(9)
Mo2 O10 2.310(8)
Mo3 O14 1.683(9)
Mo3 O12 1.686(9)
Mo3 O15 1.881(8)
Mo3 O11 1.907(8)
Mo3 O13 2.304(9)
Mo3 O10 2.317(8)
Mo4 O18 1.689(9)
Mo4 O16 1.700(9)
Mo4 O15 1.891(8)
Mo4 O20 1.917(8)
Mo4 O17 2.266(9)
Mo4 O19 2.333(8)
Mo5 O22 1.692(8)
Mo5 O21 1.698(8)
Mo5 O24 1.891(9)
Mo5 O20 1.908(9)
Mo5 O23 2.279(9)
Mo5 O19 2.309(7)
Mo6 O26 1.685(9)
Mo6 O27 1.693(10)
Mo6 O24 1.902(8)
Mo6 O6 1.923(8)
Mo6 O25 2.248(9)
Mo6 O5 2.303(8)
Mo7 O31 1.697(8)
Mo7 O30 1.724(8)
Mo7 O54 1.895(8)
Mo7 O28 1.913(9)
Mo7 O29 2.302(10)
Mo7 O32 2.366(8)
Mo8 O35 1.689(8)
Mo8 O34 1.704(8)
Mo8 O36 1.891(8)
Mo8 O28 1.927(9)
Mo8 O33 2.263(9)
Mo8 O32 2.268(8)
Mo9 O38 1.701(10)
Mo9 O39 1.710(8)
Mo9 O36 1.892(8)
Mo9 O41 1.894(8)
Mo9 O37 2.269(8)
Mo9 O40 2.332(8)
Mo10 O43 1.681(9)
Mo10 O42 1.718(8)
Mo10 O45 1.885(9)
Mo10 O41 1.924(8)
Mo10 O44 2.306(9)
Mo10 O40 2.311(8)
Mo11 O46 1.686(9)
Mo11 O48 1.697(9)
Mo11 O45 1.900(9)
Mo11 O50 1.905(9)
Mo11 O47 2.255(9)
Mo11 O49 2.283(8)
Mo12 O52 1.680(10)
Mo12 O51 1.683(9)
Mo12 O54 1.895(8)
Mo12 O50 1.917(8)
Mo12 O53 2.264(9)
Mo12 O49 2.336(9)
O2 C9 1.260(15)
O8 C17 1.211(15)
O13 C17 1.272(16)
O17 C1 1.250(16)
O23 C1 1.271(15)
O25 C9 1.250(15)
O29 C8 1.235(16)
O33 C8 1.266(15)
O37 C24 1.266(14)
O44 C24 1.267(15)
O47 C16 1.235(17)
O53 C16 1.297(18)
C1 C2 1.509(17)
C2 C3 1.507(16)
C2 H2A 0.9700
C2 H2B 0.9700
C3 C4 1.510(16)
C3 H3B 0.9700
C3 H3C 0.9700
C4 C5 1.510(17)
C4 H4B 0.9700
C4 H4C 0.9700
C5 C6 1.524(17)
C5 H5A 0.9700
C5 H5B 0.9700
C6 C7 1.516(18)
C6 H6A 0.9700
C6 H6B 0.9700
C7 C8 1.529(17)
C7 H7B 0.9700
C7 H7C 0.9700
C9 C10 1.510(18)
C10 C11 1.494(18)
C10 H10A 0.9700
C10 H10B 0.9700
C11 C12 1.486(18)
C11 H11A 0.9700
C11 H11B 0.9700
C12 C13 1.47(2)
C12 H12B 0.9700
C12 H12C 0.9700
C13 C14 1.52(2)
C13 H13A 0.9700
C13 H13B 0.9700
C14 C15 1.378(14)
C14 H14B 0.9700
C14 H14C 0.9700
C15 C16 1.49(2)
C15 H15A 0.9700
C15 H15B 0.9700
C17 C18 1.536(17)
C18 C19 1.454(19)
C18 H18A 0.9700
C18 H18B 0.9700
C19 C20 1.63(2)
C19 H19A 0.9700
C19 H19B 0.9700
C20 C21 1.42(2)
C20 H20A 0.9700
C20 H20B 0.9700
C21 C22 1.50(2)
C21 H21B 0.9700
C21 H21C 0.9700
C22 C23 1.49(2)
C22 H22B 0.9700
C22 H22C 0.9700
C23 C24 1.518(17)
C23 H23A 0.9700
C23 H23B 0.9700
O6W O14W 1.23(3)
